data_7216140
loop_
_publ_author_name
'Lorbach, Andreas'
'Maverick, Emily'
'Carreras, Abel'
'Alemany, Pere'
'Wu, Guang'
'Garcia-Garibay, Miguel A'
'Bazan, Guillermo C.'

_publ_section_title
;
 A fullerene-carbene adduct as a crystalline molecular rotor: remarkable
 behavior of a spherically-shaped rotator.
;
_journal_issue 25
_journal_name_full 'Physical chemistry chemical physics : PCCP'
_journal_page_first 12980
_journal_page_last 12986
_journal_paper_doi 10.1039/c4cp01036a
_journal_volume 16
_journal_year 2014
_chemical_formula_moiety 'C87 H36 N2, 2(Cl1 C10 H7)'
_chemical_formula_sum 'C107 H50 Cl2 N2'
_chemical_formula_weight 1434.39
_chemical_melting_point 'Decomposition >500 C'
_chemical_name_common 'IDipp-C60, (CNPT)2'
_chemical_name_systematic
; 
 1,3-bis(diisopropylphenyl)imidazol-2-ylidene-C60 adduct,
 chloronaphthalene (two molecules) solvate 
;
_space_group_IT_number 2
_symmetry_cell_setting triclinic
_symmetry_space_group_name_Hall '-P 1'
_symmetry_space_group_name_H-M 'P -1'
_atom_sites_solution_hydrogens geom
_atom_sites_solution_primary direct
_atom_sites_solution_secondary difmap
_audit_creation_method SHELXL-97
_cell_angle_alpha 102.258(3)
_cell_angle_beta 97.661(3)
_cell_angle_gamma 104.351(3)
_cell_formula_units_Z 2
_cell_length_a 12.6739(15)
_cell_length_b 14.0712(16)
_cell_length_c 19.438(2)
_cell_measurement_temperature 130(2)
_cell_volume 3217.9(6)
_computing_cell_refinement 'Bruker SAINT'
_computing_data_collection 'Bruker APEX2'
_computing_data_reduction 'Bruker SAINT'
_computing_molecular_graphics 'Bruker SHELXTL'
_computing_publication_material 'Bruker SHELXTL'
_computing_structure_refinement 'SHELXL-97 (Sheldrick, 2008)'
_computing_structure_solution 'SHELXS-97 (Sheldrick, 2008)'
_diffrn_ambient_temperature 130(2)
_diffrn_measured_fraction_theta_full 0.935
_diffrn_measured_fraction_theta_max 0.935
_diffrn_measurement_device_type 'Bruker Kappa APEX II'
_diffrn_measurement_method 'Omega scan'
_diffrn_radiation_monochromator graphite
_diffrn_radiation_source 'fine-focus sealed tube'
_diffrn_radiation_type MoK\a
_diffrn_radiation_wavelength 0.71073
_diffrn_reflns_av_R_equivalents 0.0340
_diffrn_reflns_av_sigmaI/netI 0.0616
_diffrn_reflns_limit_h_max 17
_diffrn_reflns_limit_h_min -14
_diffrn_reflns_limit_k_max 18
_diffrn_reflns_limit_k_min -18
_diffrn_reflns_limit_l_max 24
_diffrn_reflns_limit_l_min -25
_diffrn_reflns_number 25665
_diffrn_reflns_theta_full 28.57
_diffrn_reflns_theta_max 28.57
_diffrn_reflns_theta_min 1.09
_exptl_absorpt_coefficient_mu 0.165
_exptl_absorpt_correction_T_max 0.7457
_exptl_absorpt_correction_T_min 0.6780
_exptl_absorpt_correction_type multi-scan
_exptl_absorpt_process_details sadabs
_exptl_crystal_colour black
_exptl_crystal_density_diffrn 1.480
_exptl_crystal_density_method 'not measured'
_exptl_crystal_description block
_exptl_crystal_F_000 1480
_exptl_crystal_size_max 0.3
_exptl_crystal_size_mid 0.3
_exptl_crystal_size_min 0.2
_refine_diff_density_max 2.117
_refine_diff_density_min -1.393
_refine_diff_density_rms 0.143
_refine_ls_extinction_method none
_refine_ls_goodness_of_fit_ref 1.736
_refine_ls_hydrogen_treatment constr
_refine_ls_matrix_type full
_refine_ls_number_parameters 930
_refine_ls_number_reflns 15331
_refine_ls_number_restraints 0
_refine_ls_restrained_S_all 1.736
_refine_ls_R_factor_all 0.2005
_refine_ls_R_factor_gt 0.1490
_refine_ls_shift/su_max 0.004
_refine_ls_shift/su_mean 0.000
_refine_ls_structure_factor_coef Fsqd
_refine_ls_weighting_details 'calc w=1/[\s^2^(Fo^2^)+(0.2000P)^2^+0.0000P] where P=(Fo^2^+2Fc^2^)/3'
_refine_ls_weighting_scheme calc
_refine_ls_wR_factor_gt 0.4171
_refine_ls_wR_factor_ref 0.4644
_reflns_number_gt 9625
_reflns_number_total 15331
_reflns_threshold_expression >2sigma(I)
_cod_data_source_file c4cp01036a4.cif
_cod_data_source_block a11222011_130m
_cod_depositor_comments
;
The following automatic conversions were performed:

'_exptl_absorpt_correction_type' value 'Multi-scan' changed to
'multi-scan' according to
/usr/data/users/saulius/crontab/automatic-downloads/rss-feeds/RSC/lib/dictionaries/cif_core.dic
dictionary named 'cif_core.dic' version 2.4.2 from 2011-04-26.

Automatic conversion script
Id: cif_fix_values 2281 2013-09-26 08:29:07Z andrius 

 Adding full bibliography for 7216130--7216142.cif.
;
_cod_original_sg_symbol_H-M P-1
_cod_database_code 7216140

loop_
_symmetry_equiv_pos_as_xyz
'x, y, z'
'-x, -y, -z'

loop_
_atom_site_label
_atom_site_type_symbol
_atom_site_fract_x
_atom_site_fract_y
_atom_site_fract_z
_atom_site_U_iso_or_equiv
_atom_site_adp_type
_atom_site_occupancy
_atom_site_symmetry_multiplicity
_atom_site_calc_flag
_atom_site_refinement_flags
_atom_site_disorder_assembly
_atom_site_disorder_group
Cl1A Cl -0.00079(17) 0.3684(2) 0.11379(13) 0.0920(8) Uani 1 1 d . . .
C90 C 0.1221(2) 0.4405(3) 0.1066(2) 0.068(2) Uani 1 1 d G . .
C91 C 0.1321(4) 0.5339(3) 0.0924(2) 0.089(3) Uani 1 1 d G . .
H91 H 0.0686 0.5579 0.0863 0.107 Uiso 1 1 calc R . .
C92 C 0.2375(4) 0.5945(3) 0.0868(2) 0.094(3) Uani 1 1 d G . .
H92 H 0.2435 0.6588 0.0770 0.113 Uiso 1 1 calc R . .
C93 C 0.3315(3) 0.5608(2) 0.0956(2) 0.072(2) Uani 1 1 d G . .
H93 H 0.4010 0.6020 0.0915 0.087 Uiso 1 1 calc R . .
C94 C 0.3239(2) 0.4648(2) 0.11059(14) 0.0614(18) Uani 1 1 d G . .
C95 C 0.4199(2) 0.4281(3) 0.1204(2) 0.067(2) Uani 1 1 d G . .
H95 H 0.4903 0.4684 0.1170 0.080 Uiso 1 1 calc R . .
C96 C 0.4099(3) 0.3347(3) 0.1346(2) 0.0610(19) Uani 1 1 d G . .
H96 H 0.4734 0.3106 0.1407 0.073 Uiso 1 1 calc R . .
C97 C 0.3045(4) 0.2741(3) 0.1402(2) 0.098(4) Uani 1 1 d G . .
H97 H 0.2985 0.2098 0.1500 0.118 Uiso 1 1 calc R . .
C98 C 0.2105(3) 0.3077(2) 0.13145(19) 0.067(2) Uani 1 1 d G . .
H98 H 0.1410 0.2666 0.1355 0.080 Uiso 1 1 calc R . .
C99 C 0.2181(2) 0.4038(2) 0.11643(13) 0.0440(13) Uani 1 1 d G . .
Cl2A Cl 0.5278(4) 0.5106(2) 0.3699(3) 0.099(2) Uani 0.553(6) 1 d PG A 1
C100 C 0.4791(3) 0.6122(2) 0.36042(19) 0.053(3) Uiso 0.553(6) 1 d PG A 1
C101 C 0.3969(4) 0.6007(3) 0.3026(2) 0.051(3) Uiso 0.553(6) 1 d PG A 1
H101 H 0.3667 0.5368 0.2686 0.061 Uiso 0.553(6) 1 calc PR A 1
C102 C 0.3570(5) 0.6847(4) 0.2938(3) 0.041(2) Uiso 0.553(6) 1 d PG A 1
H102 H 0.3004 0.6760 0.2538 0.049 Uiso 0.553(6) 1 calc PR A 1
C103 C 0.4000(5) 0.7789(3) 0.3430(3) 0.048(3) Uiso 0.553(6) 1 d PG A 1
H103 H 0.3728 0.8341 0.3362 0.057 Uiso 0.553(6) 1 calc PR A 1
C104 C 0.4848(4) 0.7930(2) 0.4034(2) 0.059(5) Uiso 0.553(6) 1 d PG A 1
C105 C 0.5305(5) 0.8895(2) 0.4555(3) 0.054(3) Uiso 0.553(6) 1 d PG A 1
H105 H 0.5039 0.9455 0.4500 0.064 Uiso 0.553(6) 1 calc PR A 1
C106 C 0.6126(5) 0.9010(3) 0.5133(3) 0.056(3) Uiso 0.553(6) 1 d PG A 1
H106 H 0.6428 0.9649 0.5473 0.067 Uiso 0.553(6) 1 calc PR A 1
C107 C 0.6525(5) 0.8170(3) 0.5221(3) 0.054(3) Uiso 0.553(6) 1 d PG A 1
H107 H 0.7092 0.8257 0.5621 0.065 Uiso 0.553(6) 1 calc PR A 1
C108 C 0.6095(4) 0.7228(3) 0.4729(2) 0.050(3) Uiso 0.553(6) 1 d PG A 1
H108 H 0.6367 0.6676 0.4797 0.060 Uiso 0.553(6) 1 calc PR A 1
C109 C 0.5248(3) 0.7087(2) 0.41250(19) 0.041(3) Uiso 0.553(6) 1 d PG A 1
Cl2B Cl 0.5991(3) 0.5475(3) 0.4400(3) 0.086(2) Uani 0.447(6) 1 d PG A 2
C200 C 0.5852(3) 0.6686(3) 0.4518(2) 0.042(3) Uiso 0.447(6) 1 d PG A 2
C201 C 0.6490(4) 0.7445(4) 0.5103(2) 0.053(3) Uiso 0.447(6) 1 d PG A 2
H201 H 0.7011 0.7302 0.5436 0.064 Uiso 0.447(6) 1 calc PR A 2
C202 C 0.6371(5) 0.8446(4) 0.5210(3) 0.039(3) Uiso 0.447(6) 1 d PG A 2
H202 H 0.6815 0.8964 0.5615 0.046 Uiso 0.447(6) 1 calc PR A 2
C203 C 0.5614(5) 0.8672(3) 0.4729(3) 0.045(3) Uiso 0.447(6) 1 d PG A 2
H203 H 0.5543 0.9341 0.4809 0.054 Uiso 0.447(6) 1 calc PR A 2
C204 C 0.4945(4) 0.7904(3) 0.4117(2) 0.022(3) Uiso 0.447(6) 1 d PG A 2
C205 C 0.4159(5) 0.8116(3) 0.3607(3) 0.043(3) Uiso 0.447(6) 1 d PG A 2
H205 H 0.4080 0.8782 0.3675 0.051 Uiso 0.447(6) 1 calc PR A 2
C206 C 0.3521(5) 0.7357(4) 0.3022(3) 0.040(3) Uiso 0.447(6) 1 d PG A 2
H206 H 0.3001 0.7500 0.2689 0.047 Uiso 0.447(6) 1 calc PR A 2
C207 C 0.3640(4) 0.6356(4) 0.2915(3) 0.026(2) Uiso 0.447(6) 1 d PG A 2
H207 H 0.3197 0.5838 0.2510 0.031 Uiso 0.447(6) 1 calc PR A 2
C208 C 0.4397(3) 0.6130(3) 0.3396(2) 0.040(3) Uiso 0.447(6) 1 d PG A 2
H208 H 0.4469 0.5461 0.3316 0.048 Uiso 0.447(6) 1 calc PR A 2
C209 C 0.5066(3) 0.6898(2) 0.40076(19) 0.032(3) Uiso 0.447(6) 1 d PG A 2
N1 N 0.7093(3) 0.2655(3) 0.23657(17) 0.0189(7) Uani 1 1 d . . .
N2 N 0.8461(3) 0.3252(3) 0.32725(17) 0.0194(7) Uani 1 1 d . . .
C3 C 0.7908(3) 0.2412(3) 0.2752(2) 0.0166(8) Uani 1 1 d . . .
C4 C 0.7992(4) 0.4031(3) 0.3211(2) 0.0247(9) Uani 1 1 d . . .
H4 H 0.8225 0.4702 0.3512 0.030 Uiso 1 1 calc R . .
C5 C 0.7154(4) 0.3656(3) 0.2651(2) 0.0242(9) Uani 1 1 d . . .
H5 H 0.6679 0.4016 0.2477 0.029 Uiso 1 1 calc R . .
C6 C 0.9304(3) 0.3374(3) 0.3901(2) 0.0202(8) Uani 1 1 d . . .
C7 C 0.8924(4) 0.3131(3) 0.4502(2) 0.0218(9) Uani 1 1 d . . .
C8 C 0.9734(4) 0.3308(3) 0.5117(2) 0.0260(9) Uani 1 1 d . . .
H8 H 0.9514 0.3168 0.5542 0.031 Uiso 1 1 calc R . .
C9 C 1.0835(4) 0.3681(3) 0.5113(2) 0.0285(10) Uani 1 1 d . . .
H9 H 1.1373 0.3780 0.5531 0.034 Uiso 1 1 calc R . .
C10 C 1.1181(4) 0.3917(3) 0.4505(2) 0.0256(9) Uani 1 1 d . . .
H10 H 1.1951 0.4188 0.4520 0.031 Uiso 1 1 calc R . .
C11 C 1.0418(4) 0.3763(3) 0.3872(2) 0.0225(9) Uani 1 1 d . . .
C12 C 0.7702(3) 0.2666(3) 0.4503(2) 0.0242(9) Uani 1 1 d . . .
H12 H 0.7334 0.2270 0.4001 0.029 Uiso 1 1 calc R . .
C13 C 0.7110(4) 0.3479(4) 0.4722(3) 0.0357(11) Uani 1 1 d . . .
H13A H 0.7419 0.3853 0.5224 0.054 Uiso 1 1 calc R . .
H13B H 0.6314 0.3152 0.4668 0.054 Uiso 1 1 calc R . .
H13C H 0.7218 0.3949 0.4414 0.054 Uiso 1 1 calc R . .
C14 C 0.7539(4) 0.1929(4) 0.4983(3) 0.0321(10) Uani 1 1 d . . .
H14A H 0.7998 0.1468 0.4885 0.048 Uiso 1 1 calc R . .
H14B H 0.6756 0.1536 0.4884 0.048 Uiso 1 1 calc R . .
H14C H 0.7760 0.2313 0.5489 0.048 Uiso 1 1 calc R . .
C15 C 1.0804(4) 0.3984(3) 0.3207(2) 0.0246(9) Uani 1 1 d . . .
H15 H 1.0271 0.3490 0.2780 0.029 Uiso 1 1 calc R . .
C16 C 1.1957(4) 0.3861(4) 0.3168(3) 0.0331(11) Uani 1 1 d . . .
H16A H 1.2498 0.4346 0.3577 0.050 Uiso 1 1 calc R . .
H16B H 1.2159 0.3989 0.2719 0.050 Uiso 1 1 calc R . .
H16C H 1.1957 0.3169 0.3182 0.050 Uiso 1 1 calc R . .
C17 C 1.0805(4) 0.5054(4) 0.3154(3) 0.0347(11) Uani 1 1 d . . .
H17A H 1.0062 0.5135 0.3169 0.052 Uiso 1 1 calc R . .
H17B H 1.1012 0.5158 0.2701 0.052 Uiso 1 1 calc R . .
H17C H 1.1342 0.5555 0.3558 0.052 Uiso 1 1 calc R . .
C18 C 0.6164(3) 0.1978(3) 0.1813(2) 0.0213(8) Uani 1 1 d . . .
C19 C 0.5233(4) 0.1466(3) 0.2047(2) 0.0249(9) Uani 1 1 d . . .
C20 C 0.4346(4) 0.0837(4) 0.1510(3) 0.0326(11) Uani 1 1 d . . .
H20 H 0.3706 0.0460 0.1641 0.039 Uiso 1 1 calc R . .
C21 C 0.4373(4) 0.0749(4) 0.0800(3) 0.0347(11) Uani 1 1 d . . .
H21 H 0.3757 0.0309 0.0447 0.042 Uiso 1 1 calc R . .
C22 C 0.5285(4) 0.1291(3) 0.0588(2) 0.0300(10) Uani 1 1 d . . .
H22 H 0.5275 0.1232 0.0091 0.036 Uiso 1 1 calc R . .
C23 C 0.6229(3) 0.1929(3) 0.1093(2) 0.0216(9) Uani 1 1 d . . .
C24 C 0.5158(4) 0.1627(4) 0.2837(3) 0.0325(11) Uani 1 1 d . . .
H24 H 0.5930 0.1910 0.3128 0.039 Uiso 1 1 calc R . .
C25 C 0.4621(4) 0.0650(4) 0.3023(3) 0.0422(13) Uani 1 1 d . . .
H25A H 0.3827 0.0421 0.2809 0.063 Uiso 1 1 calc R . .
H25B H 0.4717 0.0769 0.3545 0.063 Uiso 1 1 calc R . .
H25C H 0.4972 0.0129 0.2834 0.063 Uiso 1 1 calc R . .
C26 C 0.4534(5) 0.2400(5) 0.3030(3) 0.0435(13) Uani 1 1 d . . .
H26A H 0.4886 0.3021 0.2899 0.065 Uiso 1 1 calc R . .
H26B H 0.4550 0.2555 0.3548 0.065 Uiso 1 1 calc R . .
H26C H 0.3762 0.2124 0.2770 0.065 Uiso 1 1 calc R . .
C27 C 0.7188(4) 0.2554(3) 0.0867(2) 0.0269(9) Uani 1 1 d . . .
H27 H 0.7856 0.2725 0.1257 0.032 Uiso 1 1 calc R . .
C28 C 0.7459(5) 0.2012(4) 0.0171(3) 0.0339(11) Uani 1 1 d . . .
H28A H 0.7612 0.1381 0.0227 0.051 Uiso 1 1 calc R . .
H28B H 0.8114 0.2453 0.0064 0.051 Uiso 1 1 calc R . .
H28C H 0.6825 0.1857 -0.0225 0.051 Uiso 1 1 calc R . .
C29 C 0.6963(5) 0.3557(4) 0.0785(3) 0.0409(13) Uani 1 1 d . . .
H29A H 0.6316 0.3410 0.0401 0.061 Uiso 1 1 calc R . .
H29B H 0.7614 0.3985 0.0666 0.061 Uiso 1 1 calc R . .
H29C H 0.6817 0.3913 0.1238 0.061 Uiso 1 1 calc R . .
C30 C 0.8174(3) 0.1395(3) 0.2594(2) 0.0171(8) Uani 1 1 d . . .
C31 C 0.9063(5) 0.1344(4) 0.3185(3) 0.0465(15) Uani 1 1 d . . .
C32 C 0.8567(6) 0.1193(4) 0.1886(3) 0.0490(16) Uani 1 1 d . . .
C33 C 0.7198(4) 0.0521(4) 0.2614(3) 0.0379(12) Uani 1 1 d . . .
C34 C 1.0184(5) 0.1376(4) 0.3101(4) 0.0492(15) Uani 1 1 d . . .
C35 C 1.0416(6) 0.1384(4) 0.2422(4) 0.0535(17) Uani 1 1 d . . .
C36 C 0.9631(8) 0.1204(5) 0.1802(5) 0.068(2) Uani 1 1 d . . .
C37 C 0.7851(8) 0.0415(5) 0.1285(3) 0.062(2) Uani 1 1 d . . .
C38 C 0.6900(6) -0.0178(6) 0.1324(3) 0.0557(18) Uani 1 1 d . . .
C39 C 0.6562(4) -0.0199(4) 0.2032(4) 0.0496(16) Uani 1 1 d . . .
C40 C 0.7427(5) 0.0174(4) 0.3267(3) 0.0393(12) Uani 1 1 d . . .
C41 C 0.8554(6) 0.0690(5) 0.3609(3) 0.0546(17) Uani 1 1 d . . .
C42 C 1.0778(5) 0.0866(5) 0.3483(4) 0.061(2) Uani 1 1 d . . .
C43 C 1.1482(4) 0.0525(5) 0.3022(4) 0.0528(17) Uani 1 1 d . . .
C44 C 1.1317(5) 0.0733(6) 0.2341(4) 0.066(2) Uani 1 1 d . . .
C45 C 1.1316(7) 0.0165(6) 0.1751(6) 0.082(3) Uani 1 1 d . . .
C46 C 0.9657(9) 0.0526(5) 0.1143(5) 0.072(3) Uani 1 1 d . . .
C47 C 1.0398(6) 0.0048(6) 0.1082(4) 0.0578(18) Uani 1 1 d . . .
C48 C 0.8275(7) -0.0925(6) 0.0433(3) 0.0599(19) Uani 1 1 d . . .
C49 C 0.8591(9) 0.0036(6) 0.0818(3) 0.067(2) Uani 1 1 d . . .
C50 C 0.7215(6) -0.1611(7) 0.0488(3) 0.064(2) Uani 1 1 d . . .
C51 C 0.6564(6) -0.1265(6) 0.0930(4) 0.0606(19) Uani 1 1 d . . .
C52 C 0.6059(5) -0.1848(5) 0.1358(4) 0.0540(17) Uani 1 1 d . . .
C53 C 0.6064(4) -0.1218(4) 0.2020(4) 0.0406(13) Uani 1 1 d . . .
C54 C 0.6235(5) -0.1547(6) 0.2668(5) 0.064(2) Uani 1 1 d . . .
C55 C 0.6920(5) -0.0781(6) 0.3287(4) 0.0602(19) Uani 1 1 d . . .
C56 C 0.7563(7) -0.1304(6) 0.3690(4) 0.062(2) Uani 1 1 d . . .
C57 C 0.8617(6) -0.0806(7) 0.4012(3) 0.061(2) Uani 1 1 d . . .
C58 C 0.9187(8) 0.0195(5) 0.3989(3) 0.065(2) Uani 1 1 d . . .
C59 C 1.0311(7) 0.0261(6) 0.3929(3) 0.063(2) Uani 1 1 d . . .
C60 C 0.9433(8) -0.1436(7) 0.3966(3) 0.070(2) Uani 1 1 d . . .
C61 C 1.0499(6) -0.0693(9) 0.3914(3) 0.080(3) Uani 1 1 d . . .
C62 C 1.1162(6) -0.1031(7) 0.3489(4) 0.072(2) Uani 1 1 d . . .
C63 C 1.1666(4) -0.0458(6) 0.3050(4) 0.0604(19) Uani 1 1 d . . .
C64 C 1.1690(4) -0.1109(4) 0.2372(4) 0.0435(14) Uani 1 1 d . . .
C65 C 1.1516(5) -0.0736(6) 0.1766(5) 0.062(2) Uani 1 1 d . . .
C66 C 1.0204(7) -0.0973(6) 0.0732(4) 0.061(2) Uani 1 1 d . . .
C67 C 0.9116(6) -0.1501(5) 0.0385(3) 0.0533(17) Uani 1 1 d . . .
C68 C 0.6218(5) -0.2836(5) 0.1377(4) 0.0552(17) Uani 1 1 d . . .
C69 C 0.6906(6) -0.3200(5) 0.0925(4) 0.065(2) Uani 1 1 d . . .
C70 C 0.7364(6) -0.2585(6) 0.0476(3) 0.062(2) Uani 1 1 d . . .
C71 C 0.8502(9) -0.2552(6) 0.0413(3) 0.077(3) Uani 1 1 d . . .
C72 C 0.9167(9) -0.3017(6) 0.0776(3) 0.079(3) Uani 1 1 d . . .
C73 C 1.0334(7) -0.2483(5) 0.1125(4) 0.0535(17) Uani 1 1 d . . .
C74 C 0.6367(5) -0.3076(5) 0.2036(4) 0.0602(19) Uani 1 1 d . . .
C75 C 0.6416(7) -0.2454(6) 0.2676(6) 0.084(3) Uani 1 1 d . . .
C76 C 0.7315(7) -0.2312(6) 0.3327(4) 0.068(2) Uani 1 1 d . . .
C77 C 1.0800(7) -0.1529(8) 0.1100(4) 0.073(2) Uani 1 1 d . . .
C78 C 0.9108(11) -0.2384(9) 0.3585(5) 0.086(3) Uani 1 1 d . . .
C79 C 0.8015(11) -0.2868(6) 0.3256(5) 0.081(3) Uani 1 1 d . . .
C80 C 0.9866(10) -0.2734(7) 0.3143(4) 0.082(3) Uani 1 1 d . . .
C81 C 1.0799(7) -0.2131(8) 0.3083(4) 0.075(3) Uani 1 1 d . . .
C82 C 1.1175(5) -0.2111(5) 0.2384(5) 0.061(2) Uani 1 1 d . . .
C83 C 1.0499(5) -0.2820(5) 0.1807(4) 0.0602(19) Uani 1 1 d . . .
C84 C 0.9109(8) -0.3497(6) 0.2486(5) 0.080(3) Uani 1 1 d . . .
C85 C 0.9482(4) -0.3512(3) 0.1840(3) 0.0300(10) Uani 1 1 d . . .
C86 C 0.8056(10) -0.3540(6) 0.2601(6) 0.092(4) Uani 1 1 d . . .
C87 C 0.8686(7) -0.3636(4) 0.1223(4) 0.0597(19) Uani 1 1 d . . .
C88 C 0.7499(6) -0.3722(4) 0.1287(4) 0.0561(17) Uani 1 1 d . . .
C89 C 0.7310(7) -0.3705(5) 0.1971(5) 0.070(2) Uani 1 1 d . . .

loop_
_atom_site_aniso_label
_atom_site_aniso_U_11
_atom_site_aniso_U_22
_atom_site_aniso_U_33
_atom_site_aniso_U_23
_atom_site_aniso_U_13
_atom_site_aniso_U_12
Cl1A 0.0522(11) 0.1219(19) 0.0878(15) 0.0067(13) 0.0189(10) 0.0140(12)
C90 0.075(5) 0.088(6) 0.040(3) -0.001(3) 0.017(3) 0.032(4)
C91 0.148(9) 0.104(7) 0.043(4) 0.012(4) 0.026(5) 0.087(7)
C92 0.063(5) 0.189(11) 0.041(4) 0.037(5) 0.023(4) 0.043(6)
C93 0.080(5) 0.066(5) 0.058(4) 0.010(4) 0.016(4) 0.003(4)
C94 0.076(5) 0.061(4) 0.035(3) -0.004(3) 0.001(3) 0.019(4)
C95 0.047(4) 0.091(6) 0.048(4) -0.007(4) -0.001(3) 0.021(4)
C96 0.056(4) 0.063(4) 0.056(4) -0.005(3) -0.022(3) 0.036(4)
C97 0.145(9) 0.135(8) 0.035(4) -0.003(4) -0.006(4) 0.109(8)
C98 0.087(5) 0.072(5) 0.032(3) 0.001(3) 0.006(3) 0.016(4)
C99 0.042(3) 0.059(4) 0.027(2) 0.001(2) 0.004(2) 0.015(3)
Cl2A 0.124(4) 0.0465(19) 0.148(5) 0.032(2) 0.065(4) 0.037(2)
Cl2B 0.056(3) 0.089(3) 0.142(5) 0.072(4) 0.016(3) 0.037(2)
N1 0.0206(16) 0.0229(17) 0.0144(15) 0.0031(13) 0.0008(13) 0.0109(14)
N2 0.0196(16) 0.0216(16) 0.0154(15) 0.0038(13) -0.0017(13) 0.0064(14)
C3 0.0155(17) 0.0218(19) 0.0146(17) 0.0054(14) 0.0034(14) 0.0082(15)
C4 0.031(2) 0.0198(19) 0.021(2) 0.0036(16) 0.0006(17) 0.0080(17)
C5 0.028(2) 0.022(2) 0.022(2) 0.0033(16) 0.0018(17) 0.0113(17)
C6 0.0204(19) 0.0196(18) 0.0163(18) 0.0012(15) -0.0054(15) 0.0057(16)
C7 0.025(2) 0.0196(19) 0.0171(18) 0.0012(15) 0.0001(16) 0.0054(16)
C8 0.032(2) 0.027(2) 0.0146(18) 0.0053(16) 0.0005(17) 0.0038(18)
C9 0.031(2) 0.031(2) 0.021(2) 0.0063(18) -0.0046(18) 0.0095(19)
C10 0.023(2) 0.025(2) 0.025(2) 0.0030(17) -0.0013(17) 0.0053(17)
C11 0.027(2) 0.0206(19) 0.0190(19) 0.0058(15) 0.0013(16) 0.0058(17)
C12 0.0202(19) 0.034(2) 0.0178(19) 0.0043(17) 0.0041(16) 0.0078(18)
C13 0.034(3) 0.045(3) 0.032(2) 0.009(2) 0.009(2) 0.017(2)
C14 0.032(2) 0.034(2) 0.030(2) 0.0097(19) 0.0112(19) 0.005(2)
C15 0.0205(19) 0.027(2) 0.024(2) 0.0076(17) 0.0003(16) 0.0038(17)
C16 0.024(2) 0.040(3) 0.032(2) 0.007(2) 0.0047(19) 0.003(2)
C17 0.038(3) 0.035(3) 0.030(2) 0.014(2) 0.004(2) 0.006(2)
C18 0.0185(18) 0.0212(19) 0.0220(19) 0.0010(16) -0.0027(15) 0.0089(16)
C19 0.0197(19) 0.028(2) 0.028(2) 0.0074(17) 0.0014(17) 0.0102(17)
C20 0.021(2) 0.033(2) 0.042(3) 0.010(2) -0.0053(19) 0.0070(19)
C21 0.024(2) 0.031(2) 0.041(3) 0.000(2) -0.010(2) 0.0093(19)
C22 0.036(2) 0.031(2) 0.021(2) 0.0006(18) -0.0066(18) 0.018(2)
C23 0.024(2) 0.023(2) 0.0181(18) 0.0026(15) -0.0023(16) 0.0127(17)
C24 0.019(2) 0.052(3) 0.028(2) 0.013(2) 0.0023(17) 0.010(2)
C25 0.034(3) 0.055(3) 0.054(3) 0.028(3) 0.024(2) 0.022(2)
C26 0.046(3) 0.055(3) 0.034(3) 0.011(2) 0.013(2) 0.020(3)
C27 0.036(2) 0.030(2) 0.019(2) 0.0103(17) 0.0035(17) 0.0143(19)
C28 0.049(3) 0.033(2) 0.025(2) 0.0111(19) 0.011(2) 0.018(2)
C29 0.059(4) 0.031(3) 0.042(3) 0.015(2) 0.020(3) 0.020(2)
C30 0.0162(17) 0.0200(18) 0.0167(17) 0.0058(14) 0.0000(14) 0.0087(15)
C31 0.065(4) 0.044(3) 0.027(2) -0.006(2) -0.017(2) 0.037(3)
C32 0.085(5) 0.029(3) 0.060(4) 0.026(3) 0.050(4) 0.031(3)
C33 0.025(2) 0.034(3) 0.053(3) 0.008(2) 0.010(2) 0.009(2)
C34 0.039(3) 0.026(3) 0.062(4) -0.009(2) -0.007(3) -0.002(2)
C35 0.051(4) 0.025(3) 0.079(5) 0.020(3) 0.002(3) 0.001(2)
C36 0.109(6) 0.034(3) 0.094(6) 0.035(3) 0.079(5) 0.034(4)
C37 0.119(7) 0.049(4) 0.033(3) 0.010(3) -0.003(4) 0.060(4)
C38 0.063(4) 0.087(5) 0.045(3) 0.030(3) 0.013(3) 0.059(4)
C39 0.022(2) 0.038(3) 0.086(5) 0.003(3) 0.005(3) 0.017(2)
C40 0.050(3) 0.042(3) 0.043(3) 0.018(2) 0.031(3) 0.027(3)
C41 0.068(4) 0.068(4) 0.032(3) -0.006(3) 0.010(3) 0.044(4)
C42 0.040(3) 0.053(4) 0.062(4) -0.020(3) -0.022(3) 0.009(3)
C43 0.020(2) 0.051(3) 0.063(4) -0.011(3) -0.011(2) -0.002(2)
C44 0.032(3) 0.079(5) 0.064(4) 0.013(4) 0.008(3) -0.020(3)
C45 0.056(4) 0.064(5) 0.142(9) 0.032(5) 0.064(5) 0.016(4)
C46 0.127(8) 0.044(4) 0.081(5) 0.039(4) 0.081(6) 0.039(4)
C47 0.058(4) 0.075(5) 0.049(4) 0.030(3) 0.035(3) 0.009(3)
C48 0.103(6) 0.072(4) 0.018(2) 0.021(3) 0.006(3) 0.044(4)
C49 0.127(8) 0.073(5) 0.033(3) 0.033(3) 0.040(4) 0.057(5)
C50 0.056(4) 0.100(6) 0.027(3) 0.003(3) -0.020(3) 0.033(4)
C51 0.045(3) 0.079(5) 0.048(4) 0.004(3) -0.023(3) 0.028(3)
C52 0.025(3) 0.053(4) 0.066(4) -0.007(3) -0.018(3) 0.011(3)
C53 0.0103(18) 0.030(2) 0.078(4) 0.010(3) 0.003(2) 0.0060(18)
C54 0.027(3) 0.067(4) 0.115(6) 0.038(4) 0.044(4) 0.012(3)
C55 0.040(3) 0.092(5) 0.068(4) 0.028(4) 0.040(3) 0.031(4)
C56 0.093(6) 0.069(4) 0.065(4) 0.050(4) 0.057(4) 0.049(4)
C57 0.065(4) 0.113(6) 0.022(3) 0.025(3) 0.020(3) 0.041(4)
C58 0.137(7) 0.061(4) 0.016(2) 0.012(2) 0.007(3) 0.067(5)
C59 0.063(4) 0.080(5) 0.024(3) -0.003(3) -0.007(3) 0.002(4)
C60 0.102(6) 0.115(7) 0.027(3) 0.046(4) 0.017(3) 0.066(5)
C61 0.055(4) 0.169(9) 0.019(3) 0.015(4) -0.008(3) 0.055(5)
C62 0.057(4) 0.100(6) 0.056(4) 0.012(4) -0.026(4) 0.042(4)
C63 0.019(2) 0.093(5) 0.059(4) 0.003(4) -0.014(2) 0.023(3)
C64 0.015(2) 0.041(3) 0.073(4) 0.003(3) 0.006(2) 0.016(2)
C65 0.027(3) 0.079(5) 0.104(6) 0.040(4) 0.042(3) 0.028(3)
C66 0.091(5) 0.079(5) 0.053(4) 0.040(4) 0.061(4) 0.053(4)
C67 0.080(5) 0.074(4) 0.016(2) 0.009(2) 0.014(3) 0.040(4)
C68 0.029(3) 0.047(3) 0.067(4) 0.004(3) -0.010(3) -0.009(3)
C69 0.060(4) 0.034(3) 0.074(5) -0.015(3) -0.024(4) 0.010(3)
C70 0.067(4) 0.067(4) 0.023(3) -0.013(3) -0.007(3) -0.004(4)
C71 0.165(9) 0.063(4) 0.018(2) -0.002(3) -0.001(4) 0.080(5)
C72 0.148(9) 0.071(5) 0.030(3) -0.004(3) 0.008(4) 0.076(6)
C73 0.084(5) 0.058(4) 0.051(4) 0.024(3) 0.040(4) 0.056(4)
C74 0.039(3) 0.046(3) 0.082(5) 0.021(3) 0.009(3) -0.015(3)
C75 0.060(5) 0.059(5) 0.142(9) 0.035(5) 0.061(6) 0.000(4)
C76 0.072(5) 0.083(5) 0.065(4) 0.050(4) 0.044(4) 0.008(4)
C77 0.065(5) 0.127(7) 0.058(4) 0.032(5) 0.046(4) 0.061(5)
C78 0.157(10) 0.107(7) 0.059(5) 0.059(5) 0.059(6) 0.102(8)
C79 0.154(9) 0.053(4) 0.077(5) 0.047(4) 0.073(6) 0.052(6)
C80 0.145(9) 0.075(5) 0.050(4) 0.028(4) 0.000(5) 0.077(6)
C81 0.067(5) 0.134(8) 0.072(5) 0.065(5) 0.027(4) 0.078(6)
C82 0.033(3) 0.046(3) 0.107(6) 0.010(4) 0.007(3) 0.029(3)
C83 0.040(3) 0.044(3) 0.098(5) 0.000(3) 0.012(3) 0.030(3)
C84 0.126(7) 0.057(4) 0.117(7) 0.064(5) 0.074(6) 0.071(5)
C85 0.037(2) 0.024(2) 0.036(2) 0.0095(19) 0.006(2) 0.020(2)
C86 0.149(9) 0.045(4) 0.137(8) 0.056(5) 0.110(8) 0.057(5)
C87 0.084(5) 0.032(3) 0.052(4) -0.010(3) -0.018(3) 0.031(3)
C88 0.064(4) 0.019(2) 0.068(4) -0.008(3) 0.001(3) 0.004(3)
C89 0.076(5) 0.031(3) 0.087(6) 0.031(3) -0.010(4) -0.012(3)

loop_
_atom_type_symbol
_atom_type_description
_atom_type_scat_dispersion_real
_atom_type_scat_dispersion_imag
_atom_type_scat_source
C C 0.0033 0.0016 'International Tables Vol C Tables 4.2.6.8 and 6.1.1.4'
H H 0.0000 0.0000 'International Tables Vol C Tables 4.2.6.8 and 6.1.1.4'
N N 0.0061 0.0033 'International Tables Vol C Tables 4.2.6.8 and 6.1.1.4'
Cl Cl 0.1484 0.1585 'International Tables Vol C Tables 4.2.6.8 and 6.1.1.4'

loop_
_geom_angle_atom_site_label_1
_geom_angle_atom_site_label_2
_geom_angle_atom_site_label_3
_geom_angle
C91 C90 C99 120.2
C91 C90 Cl1A 120.9(2)
C99 C90 Cl1A 118.8(2)
C90 C91 C92 120.2
C90 C91 H91 119.9
C92 C91 H91 119.9
C93 C92 C91 120.9
C93 C92 H92 119.6
C91 C92 H92 119.6
C92 C93 C94 120.2
C92 C93 H93 119.9
C94 C93 H93 119.9
C93 C94 C99 119.0
C93 C94 C95 121.5
C99 C94 C95 119.5
C96 C95 C94 120.2
C96 C95 H95 119.9
C94 C95 H95 119.9
C95 C96 C97 120.2
C95 C96 H96 119.9
C97 C96 H96 119.9
C98 C97 C96 120.9
C98 C97 H97 119.6
C96 C97 H97 119.6
C97 C98 C99 120.2
C97 C98 H98 119.9
C99 C98 H98 119.9
C98 C99 C94 119.0
C98 C99 C90 121.5
C94 C99 C90 119.5
C101 C100 C109 120.2
C101 C100 Cl2A 119.8
C109 C100 Cl2A 120.0
C100 C101 C102 120.2
C100 C101 H101 119.9
C102 C101 H101 119.9
C103 C102 C101 120.9
C103 C102 H102 119.6
C101 C102 H102 119.6
C102 C103 C104 120.2
C102 C103 H103 119.9
C104 C103 H103 119.9
C103 C104 C109 119.0
C103 C104 C105 121.5
C109 C104 C105 119.5
C106 C105 C104 120.2
C106 C105 H105 119.9
C104 C105 H105 119.9
C105 C106 C107 120.2
C105 C106 H106 119.9
C107 C106 H106 119.9
C108 C107 C106 120.9
C108 C107 H107 119.6
C106 C107 H107 119.6
C107 C108 C109 120.2
C107 C108 H108 119.9
C109 C108 H108 119.9
C108 C109 C104 119.0
C108 C109 C100 121.5
C104 C109 C100 119.5
C201 C200 C209 120.2
C201 C200 Cl2B 119.8
C209 C200 Cl2B 120.0
C200 C201 C202 120.2
C200 C201 H201 119.9
C202 C201 H201 119.9
C203 C202 C201 120.9
C203 C202 H202 119.6
C201 C202 H202 119.6
C202 C203 C204 120.2
C202 C203 H203 119.9
C204 C203 H203 119.9
C203 C204 C209 119.0
C203 C204 C205 121.5
C209 C204 C205 119.5
C206 C205 C204 120.2
C206 C205 H205 119.9
C204 C205 H205 119.9
C205 C206 C207 120.2
C205 C206 H206 119.9
C207 C206 H206 119.9
C208 C207 C206 120.9
C208 C207 H207 119.6
C206 C207 H207 119.6
C207 C208 C209 120.2
C207 C208 H208 119.9
C209 C208 H208 119.9
C208 C209 C204 119.0
C208 C209 C200 121.5
C204 C209 C200 119.5
C3 N1 C5 109.0(3)
C3 N1 C18 128.1(3)
C5 N1 C18 122.1(3)
C3 N2 C4 109.6(3)
C3 N2 C6 129.3(3)
C4 N2 C6 120.3(3)
N2 C3 N1 106.4(3)
N2 C3 C30 127.5(3)
N1 C3 C30 126.0(3)
C5 C4 N2 106.8(4)
C5 C4 H4 126.6
N2 C4 H4 126.6
C4 C5 N1 108.1(4)
C4 C5 H5 125.9
N1 C5 H5 125.9
C11 C6 C7 124.8(4)
C11 C6 N2 118.3(4)
C7 C6 N2 116.9(4)
C6 C7 C8 116.6(4)
C6 C7 C12 123.2(4)
C8 C7 C12 120.2(4)
C9 C8 C7 120.7(4)
C9 C8 H8 119.6
C7 C8 H8 119.6
C8 C9 C10 121.0(4)
C8 C9 H9 119.5
C10 C9 H9 119.5
C9 C10 C11 121.4(4)
C9 C10 H10 119.3
C11 C10 H10 119.3
C6 C11 C10 115.5(4)
C6 C11 C15 123.5(4)
C10 C11 C15 121.0(4)
C7 C12 C14 112.4(4)
C7 C12 C13 112.1(4)
C14 C12 C13 109.8(4)
C7 C12 H12 107.4
C14 C12 H12 107.4
C13 C12 H12 107.4
C12 C13 H13A 109.5
C12 C13 H13B 109.5
H13A C13 H13B 109.5
C12 C13 H13C 109.5
H13A C13 H13C 109.5
H13B C13 H13C 109.5
C12 C14 H14A 109.5
C12 C14 H14B 109.5
H14A C14 H14B 109.5
C12 C14 H14C 109.5
H14A C14 H14C 109.5
H14B C14 H14C 109.5
C11 C15 C16 112.6(4)
C11 C15 C17 111.5(4)
C16 C15 C17 108.9(4)
C11 C15 H15 107.9
C16 C15 H15 107.9
C17 C15 H15 107.9
C15 C16 H16A 109.5
C15 C16 H16B 109.5
H16A C16 H16B 109.5
C15 C16 H16C 109.5
H16A C16 H16C 109.5
H16B C16 H16C 109.5
C15 C17 H17A 109.5
C15 C17 H17B 109.5
H17A C17 H17B 109.5
C15 C17 H17C 109.5
H17A C17 H17C 109.5
H17B C17 H17C 109.5
C23 C18 C19 124.7(4)
C23 C18 N1 118.2(4)
C19 C18 N1 117.0(4)
C20 C19 C18 116.1(4)
C20 C19 C24 121.2(4)
C18 C19 C24 122.6(4)
C21 C20 C19 121.5(5)
C21 C20 H20 119.2
C19 C20 H20 119.2
C20 C21 C22 120.9(4)
C20 C21 H21 119.5
C22 C21 H21 119.5
C21 C22 C23 121.4(4)
C21 C22 H22 119.3
C23 C22 H22 119.3
C18 C23 C22 115.3(4)
C18 C23 C27 123.2(4)
C22 C23 C27 121.4(4)
C26 C24 C25 110.6(4)
C26 C24 C19 109.4(4)
C25 C24 C19 112.6(4)
C26 C24 H24 108.0
C25 C24 H24 108.0
C19 C24 H24 108.0
C24 C25 H25A 109.5
C24 C25 H25B 109.5
H25A C25 H25B 109.5
C24 C25 H25C 109.5
H25A C25 H25C 109.5
H25B C25 H25C 109.5
C24 C26 H26A 109.5
C24 C26 H26B 109.5
H26A C26 H26B 109.5
C24 C26 H26C 109.5
H26A C26 H26C 109.5
H26B C26 H26C 109.5
C23 C27 C28 113.7(4)
C23 C27 C29 109.6(4)
C28 C27 C29 109.7(4)
C23 C27 H27 107.9
C28 C27 H27 107.9
C29 C27 H27 107.9
C27 C28 H28A 109.5
C27 C28 H28B 109.5
H28A C28 H28B 109.5
C27 C28 H28C 109.5
H28A C28 H28C 109.5
H28B C28 H28C 109.5
C27 C29 H29A 109.5
C27 C29 H29B 109.5
H29A C29 H29B 109.5
C27 C29 H29C 109.5
H29A C29 H29C 109.5
H29B C29 H29C 109.5
C32 C30 C33 111.3(4)
C32 C30 C31 108.4(4)
C33 C30 C31 101.3(4)
C32 C30 C3 111.3(3)
C33 C30 C3 112.0(3)
C31 C30 C3 111.9(3)
C34 C31 C41 117.6(5)
C34 C31 C30 123.6(5)
C41 C31 C30 109.6(5)
C36 C32 C37 105.3(6)
C36 C32 C30 126.4(7)
C37 C32 C30 119.0(6)
C39 C33 C40 115.8(5)
C39 C33 C30 124.7(5)
C40 C33 C30 110.1(4)
C35 C34 C42 114.7(6)
C35 C34 C31 116.5(6)
C42 C34 C31 119.7(6)
C36 C35 C34 125.4(6)
C36 C35 C44 114.6(6)
C34 C35 C44 104.0(6)
C32 C36 C35 116.9(6)
C32 C36 C46 112.6(8)
C35 C36 C46 121.5(8)
C38 C37 C32 123.4(7)
C38 C37 C49 121.5(6)
C32 C37 C49 106.7(8)
C37 C38 C51 119.6(6)
C37 C38 C39 121.3(6)
C51 C38 C39 103.4(6)
C33 C39 C53 125.2(7)
C33 C39 C38 117.2(6)
C53 C39 C38 108.1(6)
C55 C40 C41 122.8(6)
C55 C40 C33 120.5(6)
C41 C40 C33 107.5(5)
C58 C41 C40 119.8(7)
C58 C41 C31 120.5(7)
C40 C41 C31 109.6(5)
C34 C42 C59 123.3(7)
C34 C42 C43 105.4(7)
C59 C42 C43 120.0(7)
C44 C43 C42 113.9(7)
C44 C43 C63 117.6(6)
C42 C43 C63 115.8(7)
C45 C44 C43 126.7(9)
C45 C44 C35 121.3(8)
C43 C44 C35 101.9(6)
C44 C45 C65 116.8(10)
C44 C45 C47 119.0(8)
C65 C45 C47 111.4(8)
C47 C46 C49 119.1(7)
C47 C46 C36 123.0(10)
C49 C46 C36 106.9(7)
C46 C47 C66 126.0(8)
C46 C47 C45 120.5(7)
C66 C47 C45 100.8(7)
C49 C48 C50 119.4(7)
C49 C48 C67 119.0(8)
C50 C48 C67 108.7(6)
C48 C49 C46 122.5(8)
C48 C49 C37 119.6(9)
C46 C49 C37 108.3(7)
C51 C50 C70 118.2(8)
C51 C50 C48 120.5(7)
C70 C50 C48 108.7(6)
C50 C51 C52 121.0(7)
C50 C51 C38 119.2(7)
C52 C51 C38 109.1(6)
C51 C52 C53 109.7(6)
C51 C52 C68 122.5(6)
C53 C52 C68 115.8(6)
C52 C53 C39 109.6(6)
C52 C53 C54 120.3(6)
C39 C53 C54 119.2(6)
C75 C54 C55 109.9(8)
C75 C54 C53 123.0(8)
C55 C54 C53 115.6(6)
C40 C55 C54 123.4(7)
C40 C55 C56 118.2(7)
C54 C55 C56 105.9(7)
C57 C56 C76 118.6(7)
C57 C56 C55 118.2(7)
C76 C56 C55 110.1(8)
C56 C57 C58 125.1(7)
C56 C57 C60 115.6(8)
C58 C57 C60 108.0(7)
C41 C58 C57 115.9(8)
C41 C58 C59 121.6(7)
C57 C58 C59 110.3(6)
C61 C59 C42 121.2(7)
C61 C59 C58 109.1(7)
C42 C59 C58 117.0(7)
C78 C60 C57 120.3(9)
C78 C60 C61 122.0(8)
C57 C60 C61 103.5(7)
C62 C61 C59 120.1(9)
C62 C61 C60 119.0(9)
C59 C61 C60 109.2(6)
C61 C62 C63 121.3(8)
C61 C62 C81 118.0(9)
C63 C62 C81 108.3(7)
C62 C63 C64 110.8(7)
C62 C63 C43 121.6(6)
C64 C63 C43 116.0(6)
C65 C64 C82 123.0(6)
C65 C64 C63 116.2(6)
C82 C64 C63 107.2(6)
C45 C65 C64 126.7(8)
C45 C65 C77 108.0(8)
C64 C65 C77 114.4(6)
C67 C66 C47 116.5(6)
C67 C66 C77 115.7(7)
C47 C66 C77 115.5(8)
C66 C67 C48 116.8(6)
C66 C67 C71 125.7(6)
C48 C67 C71 104.4(7)
C74 C68 C69 111.9(7)
C74 C68 C52 118.8(7)
C69 C68 C52 117.1(7)
C88 C69 C68 107.9(7)
C88 C69 C70 123.4(8)
C68 C69 C70 117.8(6)
C50 C70 C69 123.4(7)
C50 C70 C71 108.9(6)
C69 C70 C71 114.8(7)
C72 C71 C70 125.5(9)
C72 C71 C67 113.2(9)
C70 C71 C67 109.2(6)
C71 C72 C87 118.5(9)
C71 C72 C73 121.7(8)
C87 C72 C73 108.1(6)
C77 C73 C72 121.0(7)
C77 C73 C83 121.7(7)
C72 C73 C83 104.7(6)
C75 C74 C68 125.3(8)
C75 C74 C89 117.9(7)
C68 C74 C89 103.4(7)
C74 C75 C54 116.6(10)
C74 C75 C76 121.8(8)
C54 C75 C76 109.1(8)
C79 C76 C56 127.0(9)
C79 C76 C75 117.8(9)
C56 C76 C75 105.0(7)
C73 C77 C66 122.5(8)
C73 C77 C65 121.1(7)
C66 C77 C65 104.1(7)
C60 C78 C79 122.3(8)
C60 C78 C80 117.4(11)
C79 C78 C80 110.7(9)
C76 C79 C78 116.0(8)
C76 C79 C86 125.3(11)
C78 C79 C86 105.5(9)
C81 C80 C78 123.0(9)
C81 C80 C84 120.1(8)
C78 C80 C84 104.7(10)
C80 C81 C82 124.1(9)
C80 C81 C62 120.4(8)
C82 C81 C62 103.3(8)
C83 C82 C64 123.6(8)
C83 C82 C81 114.6(7)
C64 C82 C81 110.4(7)
C82 C83 C85 123.8(7)
C82 C83 C73 115.9(7)
C85 C83 C73 108.5(6)
C86 C84 C85 127.3(9)
C86 C84 C80 104.7(8)
C85 C84 C80 115.9(8)
C84 C85 C87 117.3(7)
C84 C85 C83 121.5(6)
C87 C85 C83 108.9(6)
C84 C86 C89 112.2(8)
C84 C86 C79 114.3(11)
C89 C86 C79 122.1(9)
C85 C87 C72 109.8(7)
C85 C87 C88 119.5(6)
C72 C87 C88 118.0(6)
C89 C88 C69 114.1(7)
C89 C88 C87 113.5(7)
C69 C88 C87 119.7(7)
C88 C89 C86 129.7(8)
C88 C89 C74 102.6(6)
C86 C89 C74 114.9(7)

loop_
_geom_bond_atom_site_label_1
_geom_bond_atom_site_label_2
_geom_bond_distance
Cl1A C90 1.676(4)
C90 C91 1.3785
C90 C99 1.4402
C91 C92 1.4277
C91 H91 0.9500
C92 C93 1.3903
C92 H92 0.9500
C93 C94 1.4254
C93 H93 0.9500
C94 C99 1.4353
C94 C95 1.4402
C95 C96 1.3785
C95 H95 0.9500
C96 C97 1.4277
C96 H96 0.9500
C97 C98 1.3903
C97 H97 0.9500
C98 C99 1.4254
C98 H98 0.9500
Cl2A C100 1.7258
C100 C101 1.3785
C100 C109 1.4403
C101 C102 1.4277
C101 H101 0.9500
C102 C103 1.3903
C102 H102 0.9500
C103 C104 1.4254
C103 H103 0.9500
C104 C109 1.4354
C104 C105 1.4402
C105 C106 1.3785
C105 H105 0.9500
C106 C107 1.4277
C106 H106 0.9500
C107 C108 1.3904
C107 H107 0.9500
C108 C109 1.4253
C108 H108 0.9500
Cl2B C200 1.7258
C200 C201 1.3785
C200 C209 1.4402
C201 C202 1.4278
C201 H201 0.9500
C202 C203 1.3903
C202 H202 0.9500
C203 C204 1.4254
C203 H203 0.9500
C204 C209 1.4353
C204 C205 1.4403
C205 C206 1.3785
C205 H205 0.9500
C206 C207 1.4277
C206 H206 0.9500
C207 C208 1.3903
C207 H207 0.9500
C208 C209 1.4254
C208 H208 0.9500
N1 C3 1.351(5)
N1 C5 1.379(5)
N1 C18 1.456(5)
N2 C3 1.343(5)
N2 C4 1.389(6)
N2 C6 1.461(5)
C3 C30 1.529(6)
C4 C5 1.327(6)
C4 H4 0.9500
C5 H5 0.9500
C6 C11 1.395(6)
C6 C7 1.398(6)
C7 C8 1.402(6)
C7 C12 1.526(6)
C8 C9 1.366(7)
C8 H8 0.9500
C9 C10 1.389(6)
C9 H9 0.9500
C10 C11 1.402(6)
C10 H10 0.9500
C11 C15 1.507(6)
C12 C14 1.532(7)
C12 C13 1.534(7)
C12 H12 1.0000
C13 H13A 0.9800
C13 H13B 0.9800
C13 H13C 0.9800
C14 H14A 0.9800
C14 H14B 0.9800
C14 H14C 0.9800
C15 C16 1.523(6)
C15 C17 1.531(7)
C15 H15 1.0000
C16 H16A 0.9800
C16 H16B 0.9800
C16 H16C 0.9800
C17 H17A 0.9800
C17 H17B 0.9800
C17 H17C 0.9800
C18 C23 1.401(6)
C18 C19 1.406(6)
C19 C20 1.392(6)
C19 C24 1.523(6)
C20 C21 1.366(8)
C20 H20 0.9500
C21 C22 1.382(7)
C21 H21 0.9500
C22 C23 1.408(6)
C22 H22 0.9500
C23 C27 1.490(6)
C24 C26 1.509(8)
C24 C25 1.516(7)
C24 H24 1.0000
C25 H25A 0.9800
C25 H25B 0.9800
C25 H25C 0.9800
C26 H26A 0.9800
C26 H26B 0.9800
C26 H26C 0.9800
C27 C28 1.532(6)
C27 C29 1.543(7)
C27 H27 1.0000
C28 H28A 0.9800
C28 H28B 0.9800
C28 H28C 0.9800
C29 H29A 0.9800
C29 H29B 0.9800
C29 H29C 0.9800
C30 C32 1.518(6)
C30 C33 1.524(6)
C30 C31 1.525(6)
C31 C34 1.443(9)
C31 C41 1.453(10)
C32 C36 1.377(10)
C32 C37 1.439(10)
C33 C39 1.350(8)
C33 C40 1.473(8)
C34 C35 1.392(10)
C34 C42 1.406(10)
C35 C36 1.391(11)
C35 C44 1.636(11)
C36 C46 1.435(10)
C37 C38 1.307(11)
C37 C49 1.502(11)
C38 C51 1.483(11)
C38 C39 1.498(10)
C39 C53 1.410(8)
C40 C55 1.349(9)
C40 C41 1.428(9)
C41 C58 1.418(9)
C42 C59 1.424(11)
C42 C43 1.440(10)
C43 C44 1.415(10)
C43 C63 1.469(10)
C44 C45 1.250(11)
C45 C65 1.358(11)
C45 C47 1.576(13)
C46 C47 1.288(11)
C46 C49 1.351(12)
C47 C66 1.398(10)
C48 C49 1.330(10)
C48 C50 1.479(11)
C48 C67 1.492(10)
C50 C51 1.367(10)
C50 C70 1.424(11)
C51 C52 1.396(11)
C52 C53 1.397(9)
C52 C68 1.461(10)
C53 C54 1.441(10)
C54 C75 1.354(11)
C54 C55 1.439(11)
C55 C56 1.480(10)
C56 C57 1.340(11)
C56 C76 1.380(11)
C57 C58 1.427(11)
C57 C60 1.519(11)
C58 C59 1.428(12)
C59 C61 1.415(13)
C60 C78 1.313(13)
C60 C61 1.520(13)
C61 C62 1.354(11)
C62 C63 1.404(12)
C62 C81 1.504(13)
C63 C64 1.445(9)
C64 C65 1.401(10)
C64 C82 1.407(9)
C65 C77 1.521(12)
C66 C67 1.392(11)
C66 C77 1.443(11)
C67 C71 1.507(11)
C68 C74 1.394(10)
C68 C69 1.424(11)
C69 C88 1.396(10)
C69 C70 1.434(11)
C70 C71 1.454(12)
C71 C72 1.396(10)
C72 C87 1.444(12)
C72 C73 1.476(12)
C73 C77 1.340(11)
C73 C83 1.507(10)
C74 C75 1.346(12)
C74 C89 1.657(12)
C75 C76 1.529(13)
C76 C79 1.323(12)
C78 C79 1.379(15)
C78 C80 1.476(13)
C79 C86 1.431(12)
C80 C81 1.309(13)
C80 C84 1.511(13)
C81 C82 1.503(11)
C82 C83 1.353(10)
C83 C85 1.428(8)
C84 C86 1.371(13)
C84 C85 1.397(9)
C85 C87 1.411(8)
C86 C89 1.382(14)
C87 C88 1.503(11)
C88 C89 1.378(11)

loop_
_geom_torsion_atom_site_label_1
_geom_torsion_atom_site_label_2
_geom_torsion_atom_site_label_3
_geom_torsion_atom_site_label_4
_geom_torsion
C99 C90 C91 C92 0.4
Cl1A C90 C91 C92 179.7(3)
C90 C91 C92 C93 0.0
C91 C92 C93 C94 -0.2
C92 C93 C94 C99 0.1
C92 C93 C94 C95 -179.6
C93 C94 C95 C96 -179.8
C99 C94 C95 C96 0.6
C94 C95 C96 C97 -0.4
C95 C96 C97 C98 0.0
C96 C97 C98 C99 0.2
C97 C98 C99 C94 -0.1
C97 C98 C99 C90 179.6
C93 C94 C99 C98 180.0
C95 C94 C99 C98 -0.3
C93 C94 C99 C90 0.3
C95 C94 C99 C90 180.0
C91 C90 C99 C98 179.8
Cl1A C90 C99 C98 0.5(3)
C91 C90 C99 C94 -0.6
Cl1A C90 C99 C94 -179.9(3)
C109 C100 C101 C102 0.4
Cl2A C100 C101 C102 -179.2
C100 C101 C102 C103 0.0
C101 C102 C103 C104 -0.2
C102 C103 C104 C109 0.1
C102 C103 C104 C105 -179.6
C103 C104 C105 C106 -179.8
C109 C104 C105 C106 0.6
C104 C105 C106 C107 -0.4
C105 C106 C107 C108 0.0
C106 C107 C108 C109 0.2
C107 C108 C109 C104 -0.1
C107 C108 C109 C100 179.6
C103 C104 C109 C108 180.0
C105 C104 C109 C108 -0.3
C103 C104 C109 C100 0.3
C105 C104 C109 C100 180.0
C101 C100 C109 C108 179.8
Cl2A C100 C109 C108 -0.6
C101 C100 C109 C104 -0.6
Cl2A C100 C109 C104 179.0
C209 C200 C201 C202 0.4
Cl2B C200 C201 C202 -179.2
C200 C201 C202 C203 0.0
C201 C202 C203 C204 -0.2
C202 C203 C204 C209 0.1
C202 C203 C204 C205 -179.6
C203 C204 C205 C206 -179.8
C209 C204 C205 C206 0.6
C204 C205 C206 C207 -0.4
C205 C206 C207 C208 0.0
C206 C207 C208 C209 0.2
C207 C208 C209 C204 -0.1
C207 C208 C209 C200 179.6
C203 C204 C209 C208 180.0
C205 C204 C209 C208 -0.3
C203 C204 C209 C200 0.3
C205 C204 C209 C200 180.0
C201 C200 C209 C208 179.8
Cl2B C200 C209 C208 -0.6
C201 C200 C209 C204 -0.6
Cl2B C200 C209 C204 179.0
C4 N2 C3 N1 -0.2(4)
C6 N2 C3 N1 169.8(4)
C4 N2 C3 C30 176.7(4)
C6 N2 C3 C30 -13.4(6)
C5 N1 C3 N2 0.3(4)
C18 N1 C3 N2 -169.9(4)
C5 N1 C3 C30 -176.6(4)
C18 N1 C3 C30 13.2(6)
C3 N2 C4 C5 -0.1(5)
C6 N2 C4 C5 -171.1(4)
N2 C4 C5 N1 0.3(5)
C3 N1 C5 C4 -0.4(5)
C18 N1 C5 C4 170.5(4)
C3 N2 C6 C11 99.9(5)
C4 N2 C6 C11 -91.0(5)
C3 N2 C6 C7 -82.9(5)
C4 N2 C6 C7 86.1(5)
C11 C6 C7 C8 0.7(6)
N2 C6 C7 C8 -176.2(4)
C11 C6 C7 C12 -177.4(4)
N2 C6 C7 C12 5.6(6)
C6 C7 C8 C9 -1.3(6)
C12 C7 C8 C9 176.9(4)
C7 C8 C9 C10 1.6(7)
C8 C9 C10 C11 -1.3(7)
C7 C6 C11 C10 -0.5(6)
N2 C6 C11 C10 176.5(4)
C7 C6 C11 C15 177.8(4)
N2 C6 C11 C15 -5.2(6)
C9 C10 C11 C6 0.7(6)
C9 C10 C11 C15 -177.6(4)
C6 C7 C12 C14 146.1(4)
C8 C7 C12 C14 -32.0(5)
C6 C7 C12 C13 -89.7(5)
C8 C7 C12 C13 92.2(5)
C6 C11 C15 C16 -149.9(4)
C10 C11 C15 C16 28.3(6)
C6 C11 C15 C17 87.3(5)
C10 C11 C15 C17 -94.5(5)
C3 N1 C18 C23 -101.9(5)
C5 N1 C18 C23 89.0(5)
C3 N1 C18 C19 81.8(5)
C5 N1 C18 C19 -87.2(5)
C23 C18 C19 C20 2.9(7)
N1 C18 C19 C20 178.9(4)
C23 C18 C19 C24 -173.7(4)
N1 C18 C19 C24 2.3(6)
C18 C19 C20 C21 -1.7(7)
C24 C19 C20 C21 174.9(5)
C19 C20 C21 C22 -0.5(8)
C20 C21 C22 C23 1.9(7)
C19 C18 C23 C22 -1.6(6)
N1 C18 C23 C22 -177.6(4)
C19 C18 C23 C27 174.3(4)
N1 C18 C23 C27 -1.7(6)
C21 C22 C23 C18 -0.8(6)
C21 C22 C23 C27 -176.8(4)
C20 C19 C24 C26 -80.4(6)
C18 C19 C24 C26 96.0(5)
C20 C19 C24 C25 43.1(6)
C18 C19 C24 C25 -140.5(4)
C18 C23 C27 C28 145.7(4)
C22 C23 C27 C28 -38.7(6)
C18 C23 C27 C29 -91.1(5)
C22 C23 C27 C29 84.5(5)
N2 C3 C30 C32 -111.6(5)
N1 C3 C30 C32 64.7(6)
N2 C3 C30 C33 123.0(4)
N1 C3 C30 C33 -60.7(5)
N2 C3 C30 C31 10.0(6)
N1 C3 C30 C31 -173.7(4)
C32 C30 C31 C34 15.1(7)
C33 C30 C31 C34 132.4(5)
C3 C30 C31 C34 -108.1(5)
C32 C30 C31 C41 -130.6(4)
C33 C30 C31 C41 -13.3(5)
C3 C30 C31 C41 106.2(4)
C33 C30 C32 C36 -125.0(6)
C31 C30 C32 C36 -14.4(7)
C3 C30 C32 C36 109.2(5)
C33 C30 C32 C37 16.6(7)
C31 C30 C32 C37 127.2(5)
C3 C30 C32 C37 -109.3(5)
C32 C30 C33 C39 -17.1(7)
C31 C30 C33 C39 -132.2(5)
C3 C30 C33 C39 108.3(5)
C32 C30 C33 C40 127.8(5)
C31 C30 C33 C40 12.7(5)
C3 C30 C33 C40 -106.8(4)
C41 C31 C34 C35 138.8(5)
C30 C31 C34 C35 -4.4(8)
C41 C31 C34 C42 -6.4(7)
C30 C31 C34 C42 -149.6(5)
C42 C34 C35 C36 136.1(6)
C31 C34 C35 C36 -10.8(9)
C42 C34 C35 C44 1.4(6)
C31 C34 C35 C44 -145.5(5)
C37 C32 C36 C35 -143.4(5)
C30 C32 C36 C35 2.3(8)
C37 C32 C36 C46 4.6(7)
C30 C32 C36 C46 150.3(5)
C34 C35 C36 C32 12.0(9)
C44 C35 C36 C32 142.6(5)
C34 C35 C36 C46 -132.9(7)
C44 C35 C36 C46 -2.3(8)
C36 C32 C37 C38 144.2(6)
C30 C32 C37 C38 -4.6(9)
C36 C32 C37 C49 -4.2(6)
C30 C32 C37 C49 -152.9(5)
C32 C37 C38 C51 -140.8(6)
C49 C37 C38 C51 3.1(9)
C32 C37 C38 C39 -9.6(9)
C49 C37 C38 C39 134.3(6)
C40 C33 C39 C53 3.9(8)
C30 C33 C39 C53 147.1(5)
C40 C33 C39 C38 -138.2(5)
C30 C33 C39 C38 4.9(8)
C37 C38 C39 C33 9.5(9)
C51 C38 C39 C33 147.3(5)
C37 C38 C39 C53 -138.6(6)
C51 C38 C39 C53 -0.9(6)
C39 C33 C40 C55 -7.0(7)
C30 C33 C40 C55 -155.4(5)
C39 C33 C40 C41 140.6(5)
C30 C33 C40 C41 -7.7(6)
C55 C40 C41 C58 0.0(8)
C33 C40 C41 C58 -146.7(5)
C55 C40 C41 C31 145.6(6)
C33 C40 C41 C31 -1.2(6)
C34 C31 C41 C58 6.9(8)
C30 C31 C41 C58 154.9(5)
C34 C31 C41 C40 -138.4(5)
C30 C31 C41 C40 9.6(6)
C35 C34 C42 C59 -142.2(6)
C31 C34 C42 C59 3.6(9)
C35 C34 C42 C43 1.2(7)
C31 C34 C42 C43 147.0(5)
C34 C42 C43 C44 -3.8(7)
C59 C42 C43 C44 141.0(6)
C34 C42 C43 C63 -144.8(5)
C59 C42 C43 C63 0.0(8)
C42 C43 C44 C45 -140.5(8)
C63 C43 C44 C45 -0.3(10)
C42 C43 C44 C35 4.5(6)
C63 C43 C44 C35 144.7(5)
C36 C35 C44 C45 3.5(9)
C34 C35 C44 C45 143.9(7)
C36 C35 C44 C43 -143.9(5)
C34 C35 C44 C43 -3.5(6)
C43 C44 C45 C65 -1.6(11)
C35 C44 C45 C65 -140.5(7)
C43 C44 C45 C47 136.8(7)
C35 C44 C45 C47 -2.1(10)
C32 C36 C46 C47 -146.4(7)
C35 C36 C46 C47 -0.1(10)
C32 C36 C46 C49 -3.1(8)
C35 C36 C46 C49 143.2(7)
C49 C46 C47 C66 -3.2(10)
C36 C46 C47 C66 136.0(8)
C49 C46 C47 C45 -137.4(7)
C36 C46 C47 C45 1.7(10)
C44 C45 C47 C46 -0.4(10)
C65 C45 C47 C46 139.9(7)
C44 C45 C47 C66 -144.3(7)
C65 C45 C47 C66 -3.9(7)
C50 C48 C49 C46 140.2(7)
C67 C48 C49 C46 3.0(9)
C50 C48 C49 C37 -1.8(10)
C67 C48 C49 C37 -139.0(7)
C47 C46 C49 C48 -0.4(10)
C36 C46 C49 C48 -145.4(6)
C47 C46 C49 C37 145.2(6)
C36 C46 C49 C37 0.2(8)
C38 C37 C49 C48 0.2(10)
C32 C37 C49 C48 149.3(6)
C38 C37 C49 C46 -146.6(7)
C32 C37 C49 C46 2.5(7)
C49 C48 C50 C51 -0.1(10)
C67 C48 C50 C51 141.1(6)
C49 C48 C50 C70 -141.1(6)
C67 C48 C50 C70 0.0(6)
C70 C50 C51 C52 0.1(9)
C48 C50 C51 C52 -137.4(7)
C70 C50 C51 C38 140.8(6)
C48 C50 C51 C38 3.3(9)
C37 C38 C51 C50 -4.9(9)
C39 C38 C51 C50 -143.5(6)
C37 C38 C51 C52 140.0(6)
C39 C38 C51 C52 1.4(6)
C50 C51 C52 C53 142.8(5)
C38 C51 C52 C53 -1.4(7)
C50 C51 C52 C68 1.8(9)
C38 C51 C52 C68 -142.4(6)
C51 C52 C53 C39 0.9(6)
C68 C52 C53 C39 144.7(5)
C51 C52 C53 C54 -142.9(5)
C68 C52 C53 C54 0.9(7)
C33 C39 C53 C52 -144.9(6)
C38 C39 C53 C52 0.0(6)
C33 C39 C53 C54 -0.7(8)
C38 C39 C53 C54 144.3(5)
C52 C53 C54 C75 1.1(9)
C39 C53 C54 C75 -139.3(7)
C52 C53 C54 C55 140.5(6)
C39 C53 C54 C55 0.1(7)
C41 C40 C55 C54 -135.6(6)
C33 C40 C55 C54 7.0(9)
C41 C40 C55 C56 0.9(9)
C33 C40 C55 C56 143.5(6)
C75 C54 C55 C40 141.1(7)
C53 C54 C55 C40 -3.5(8)
C75 C54 C55 C56 0.2(7)
C53 C54 C55 C56 -144.3(5)
C40 C55 C56 C57 -0.4(9)
C54 C55 C56 C57 142.9(6)
C40 C55 C56 C76 -141.2(6)
C54 C55 C56 C76 2.0(7)
C76 C56 C57 C58 136.4(7)
C55 C56 C57 C58 -1.0(10)
C76 C56 C57 C60 -2.5(8)
C55 C56 C57 C60 -140.0(6)
C40 C41 C58 C57 -1.3(8)
C31 C41 C58 C57 -143.1(6)
C40 C41 C58 C59 137.3(7)
C31 C41 C58 C59 -4.5(9)
C56 C57 C58 C41 1.9(9)
C60 C57 C58 C41 143.4(6)
C56 C57 C58 C59 -141.2(7)
C60 C57 C58 C59 0.3(6)
C34 C42 C59 C61 136.6(7)
C43 C42 C59 C61 -1.8(9)
C34 C42 C59 C58 -1.0(9)
C43 C42 C59 C58 -139.4(6)
C41 C58 C59 C61 -140.9(6)
C57 C58 C59 C61 -0.3(7)
C41 C58 C59 C42 1.5(9)
C57 C58 C59 C42 142.1(6)
C56 C57 C60 C78 5.0(9)
C58 C57 C60 C78 -140.7(7)
C56 C57 C60 C61 145.4(6)
C58 C57 C60 C61 -0.2(6)
C42 C59 C61 C62 2.3(10)
C58 C59 C61 C62 142.7(6)
C42 C59 C61 C60 -140.4(6)
C58 C59 C61 C60 0.1(7)
C78 C60 C61 C62 -3.5(10)
C57 C60 C61 C62 -143.1(6)
C78 C60 C61 C59 139.6(7)
C57 C60 C61 C59 0.0(6)
C59 C61 C62 C63 -0.8(10)
C60 C61 C62 C63 138.2(7)
C59 C61 C62 C81 -138.4(7)
C60 C61 C62 C81 0.6(9)
C61 C62 C63 C64 -142.6(6)
C81 C62 C63 C64 -1.4(7)
C61 C62 C63 C43 -1.0(9)
C81 C62 C63 C43 140.2(6)
C44 C43 C63 C62 -138.1(6)
C42 C43 C63 C62 1.4(8)
C44 C43 C63 C64 1.6(8)
C42 C43 C63 C64 141.1(5)
C62 C63 C64 C65 142.8(5)
C43 C63 C64 C65 -1.1(7)
C62 C63 C64 C82 0.9(6)
C43 C63 C64 C82 -143.0(5)
C44 C45 C65 C64 2.1(11)
C47 C45 C65 C64 -139.2(7)
C44 C45 C65 C77 143.8(7)
C47 C45 C65 C77 2.4(7)
C82 C64 C65 C45 134.6(7)
C63 C64 C65 C45 -0.7(9)
C82 C64 C65 C77 -5.0(8)
C63 C64 C65 C77 -140.3(5)
C46 C47 C66 C67 3.7(9)
C45 C47 C66 C67 144.8(6)
C46 C47 C66 C77 -137.1(7)
C45 C47 C66 C77 4.0(7)
C47 C66 C67 C48 -0.9(8)
C77 C66 C67 C48 139.9(6)
C47 C66 C67 C71 -135.8(6)
C77 C66 C67 C71 4.9(9)
C49 C48 C67 C66 -2.2(8)
C50 C48 C67 C66 -143.6(6)
C49 C48 C67 C71 141.3(6)
C50 C48 C67 C71 0.0(6)
C51 C52 C68 C74 138.5(6)
C53 C52 C68 C74 -0.4(8)
C51 C52 C68 C69 -1.0(8)
C53 C52 C68 C69 -139.8(6)
C74 C68 C69 C88 1.9(7)
C52 C68 C69 C88 144.0(5)
C74 C68 C69 C70 -143.6(6)
C52 C68 C69 C70 -1.5(8)
C51 C50 C70 C69 -2.8(9)
C48 C50 C70 C69 139.2(6)
C51 C50 C70 C71 -142.2(6)
C48 C50 C70 C71 -0.1(6)
C88 C69 C70 C50 -136.3(7)
C68 C69 C70 C50 3.5(9)
C88 C69 C70 C71 0.9(9)
C68 C69 C70 C71 140.8(6)
C50 C70 C71 C72 139.7(7)
C69 C70 C71 C72 -3.4(9)
C50 C70 C71 C67 0.1(6)
C69 C70 C71 C67 -143.1(5)
C66 C67 C71 C72 -5.8(9)
C48 C67 C71 C72 -145.0(6)
C66 C67 C71 C70 139.2(6)
C48 C67 C71 C70 -0.1(6)
C70 C71 C72 C87 3.8(10)
C67 C71 C72 C87 142.0(6)
C70 C71 C72 C73 -135.0(8)
C67 C71 C72 C73 3.2(9)
C71 C72 C73 C77 -0.5(10)
C87 C72 C73 C77 -143.0(6)
C71 C72 C73 C83 141.9(6)
C87 C72 C73 C83 -0.6(6)
C69 C68 C74 C75 139.0(7)
C52 C68 C74 C75 -2.4(10)
C69 C68 C74 C89 -0.4(6)
C52 C68 C74 C89 -141.8(5)
C68 C74 C75 C54 4.3(11)
C89 C74 C75 C54 138.5(7)
C68 C74 C75 C76 -133.5(8)
C89 C74 C75 C76 0.7(9)
C55 C54 C75 C74 -145.0(7)
C53 C54 C75 C74 -3.6(10)
C55 C54 C75 C76 -2.2(7)
C53 C54 C75 C76 139.2(6)
C57 C56 C76 C79 0.0(10)
C55 C56 C76 C79 140.7(7)
C57 C56 C76 C75 -143.8(6)
C55 C56 C76 C75 -3.2(7)
C74 C75 C76 C79 -3.9(10)
C54 C75 C76 C79 -144.5(7)
C74 C75 C76 C56 143.9(7)
C54 C75 C76 C56 3.4(8)
C72 C73 C77 C66 -0.5(9)
C83 C73 C77 C66 -136.6(7)
C72 C73 C77 C65 135.6(7)
C83 C73 C77 C65 -0.5(9)
C67 C66 C77 C73 -1.6(9)
C47 C66 C77 C73 139.6(7)
C67 C66 C77 C65 -143.9(5)
C47 C66 C77 C65 -2.8(7)
C45 C65 C77 C73 -143.0(7)
C64 C65 C77 C73 3.9(8)
C45 C65 C77 C66 0.0(7)
C64 C65 C77 C66 146.9(5)
C57 C60 C78 C79 -4.8(11)
C61 C60 C78 C79 -137.9(8)
C57 C60 C78 C80 138.2(7)
C61 C60 C78 C80 5.1(11)
C56 C76 C79 C78 0.5(11)
C75 C76 C79 C78 140.4(7)
C56 C76 C79 C86 -134.8(9)
C75 C76 C79 C86 5.1(11)
C60 C78 C79 C76 2.1(11)
C80 C78 C79 C76 -143.1(7)
C60 C78 C79 C86 145.5(7)
C80 C78 C79 C86 0.3(9)
C60 C78 C80 C81 -4.4(11)
C79 C78 C80 C81 142.6(8)
C60 C78 C80 C84 -146.4(7)
C79 C78 C80 C84 0.6(8)
C78 C80 C81 C82 -134.4(8)
C84 C80 C81 C82 2.2(11)
C78 C80 C81 C62 1.7(11)
C84 C80 C81 C62 138.2(7)
C61 C62 C81 C80 0.1(10)
C63 C62 C81 C80 -142.5(7)
C61 C62 C81 C82 143.9(6)
C63 C62 C81 C82 1.3(7)
C65 C64 C82 C83 2.7(9)
C63 C64 C82 C83 141.3(6)
C65 C64 C82 C81 -138.7(6)
C63 C64 C82 C81 0.0(6)
C80 C81 C82 C83 -3.9(10)
C62 C81 C82 C83 -145.9(6)
C80 C81 C82 C64 141.3(8)
C62 C81 C82 C64 -0.8(7)
C64 C82 C83 C85 -137.3(7)
C81 C82 C83 C85 2.6(9)
C64 C82 C83 C73 1.1(9)
C81 C82 C83 C73 141.1(6)
C77 C73 C83 C82 -2.1(9)
C72 C73 C83 C82 -144.2(6)
C77 C73 C83 C85 142.3(6)
C72 C73 C83 C85 0.3(6)
C81 C80 C84 C86 -144.7(8)
C78 C80 C84 C86 -1.3(7)
C81 C80 C84 C85 0.8(10)
C78 C80 C84 C85 144.2(6)
C86 C84 C85 C87 -3.5(10)
C80 C84 C85 C87 -140.0(6)
C86 C84 C85 C83 134.4(8)
C80 C84 C85 C83 -2.0(8)
C82 C83 C85 C84 0.2(9)
C73 C83 C85 C84 -140.8(5)
C82 C83 C85 C87 141.2(6)
C73 C83 C85 C87 0.1(6)
C85 C84 C86 C89 6.0(11)
C80 C84 C86 C89 146.2(6)
C85 C84 C86 C79 -138.5(8)
C80 C84 C86 C79 1.6(8)
C76 C79 C86 C84 137.7(9)
C78 C79 C86 C84 -1.3(9)
C76 C79 C86 C89 -2.9(13)
C78 C79 C86 C89 -141.9(8)
C84 C85 C87 C72 142.3(6)
C83 C85 C87 C72 -0.5(6)
C84 C85 C87 C88 1.3(8)
C83 C85 C87 C88 -141.5(5)
C71 C72 C87 C85 -143.2(6)
C73 C72 C87 C85 0.7(7)
C71 C72 C87 C88 -1.5(9)
C73 C72 C87 C88 142.4(5)
C68 C69 C88 C89 -2.9(7)
C70 C69 C88 C89 140.3(6)
C68 C69 C88 C87 -142.1(6)
C70 C69 C88 C87 1.0(9)
C85 C87 C88 C89 -2.3(8)
C72 C87 C88 C89 -140.2(6)
C85 C87 C88 C69 137.1(6)
C72 C87 C88 C69 -0.8(8)
C69 C88 C89 C86 -135.8(8)
C87 C88 C89 C86 5.9(10)
C69 C88 C89 C74 2.5(7)
C87 C88 C89 C74 144.3(5)
C84 C86 C89 C88 -7.6(11)
C79 C86 C89 C88 133.8(9)
C84 C86 C89 C74 -141.9(6)
C79 C86 C89 C74 -0.5(10)
C75 C74 C89 C88 -144.3(6)
C68 C74 C89 C88 -1.2(6)
C75 C74 C89 C86 1.4(9)
C68 C74 C89 C86 144.5(6)
